data_7213848
loop_
_publ_author_name
'Tian, Jumei'
'Li, Bo'
'Zhang, Xiaoying'
'Zhang, Jingping'

_publ_section_title
;
 Transition metal phosphite complexes: from one-dimensional chain,
 two-dimensional sheet, to three-dimensional architecture with unusual
 magnetic properties
;
_journal_issue 6
_journal_name_full CrystEngComm
_journal_page_first 1071
_journal_paper_doi 10.1039/c3ce41741g
_journal_volume 16
_journal_year 2014
_chemical_formula_sum 'C5 H7 N O4 P Zn'
_chemical_formula_weight 241.48
_chemical_name_systematic
;
 ?
;
_space_group_IT_number 14
_symmetry_cell_setting monoclinic
_symmetry_space_group_name_Hall '-P 2ybc'
_symmetry_space_group_name_H-M 'P 1 21/c 1'
_atom_sites_solution_hydrogens geom
_atom_sites_solution_primary direct
_atom_sites_solution_secondary difmap
_audit_creation_method SHELXL-97
_cell_angle_alpha 90.00
_cell_angle_beta 124.283(4)
_cell_angle_gamma 90.00
_cell_formula_units_Z 4
_cell_length_a 11.4350(7)
_cell_length_b 5.2040(2)
_cell_length_c 16.4787(10)
_cell_measurement_reflns_used 1428
_cell_measurement_temperature 293(2)
_cell_measurement_theta_max 25.00
_cell_measurement_theta_min 3.61
_cell_volume 810.24(9)
_computing_cell_refinement CrysAlis
_computing_data_collection 'CrysAlis (Oxford Diffraction,2006)'
_computing_data_reduction CrysAlis
_computing_molecular_graphics 'SHELXTL-PLUS (Sheldrick, 1990)'
_computing_publication_material SHELXL-97
_computing_structure_refinement 'SHELXL-97 (Sheldrick, 1997)'
_computing_structure_solution 'SHELXS-97 (Sheldrick, 1990)'
_diffrn_ambient_temperature 293(2)
_diffrn_detector_area_resol_mean 10.0
_diffrn_measured_fraction_theta_full 0.997
_diffrn_measured_fraction_theta_max 0.997
_diffrn_measurement_device_type 'Oxford diffraction Gemini R Ultra'
_diffrn_measurement_method '\w scan'
_diffrn_radiation_monochromator graphite
_diffrn_radiation_source 'fine-focus sealed tube'
_diffrn_radiation_type MoK\a
_diffrn_radiation_wavelength 0.71073
_diffrn_reflns_av_R_equivalents 0.0376
_diffrn_reflns_limit_h_max 13
_diffrn_reflns_limit_h_min -11
_diffrn_reflns_limit_k_max 6
_diffrn_reflns_limit_k_min -5
_diffrn_reflns_limit_l_max 15
_diffrn_reflns_limit_l_min -19
_diffrn_reflns_number 2724
_diffrn_reflns_theta_full 25.00
_diffrn_reflns_theta_max 25.00
_diffrn_reflns_theta_min 3.61
_exptl_absorpt_coefficient_mu 3.200
_exptl_absorpt_correction_T_max 0.395
_exptl_absorpt_correction_T_min 0.350
_exptl_absorpt_correction_type multi-scan
_exptl_absorpt_process_details
;
CrysAlis (Oxford Diffraction, 2006)
;
_exptl_crystal_colour colorless
_exptl_crystal_density_diffrn 1.979
_exptl_crystal_density_method 'not measured'
_exptl_crystal_description rod
_exptl_crystal_F_000 484
_exptl_crystal_size_max 0.34
_exptl_crystal_size_mid 0.31
_exptl_crystal_size_min 0.29
_refine_diff_density_max 0.763
_refine_diff_density_min -0.595
_refine_diff_density_rms 0.145
_refine_ls_extinction_coef 0.034(3)
_refine_ls_extinction_expression Fc^*^=kFc[1+0.001xFc^2^\l^3^/sin(2\q)]^-1/4^
_refine_ls_extinction_method SHELXL
_refine_ls_goodness_of_fit_ref 1.081
_refine_ls_hydrogen_treatment mixed
_refine_ls_matrix_type full
_refine_ls_number_parameters 113
_refine_ls_number_reflns 1424
_refine_ls_number_restraints 2
_refine_ls_restrained_S_all 1.081
_refine_ls_R_factor_all 0.0539
_refine_ls_R_factor_gt 0.0456
_refine_ls_shift/su_max 0.000
_refine_ls_shift/su_mean 0.000
_refine_ls_structure_factor_coef Fsqd
_refine_ls_weighting_details 'calc w=1/[\s^2^(Fo^2^)+(0.0664P)^2^+0.0000P] where P=(Fo^2^+2Fc^2^)/3'
_refine_ls_weighting_scheme calc
_refine_ls_wR_factor_gt 0.1128
_refine_ls_wR_factor_ref 0.1224
_reflns_number_gt 1199
_reflns_number_total 1428
_reflns_threshold_expression >2sigma(I)
_cod_data_source_file c3ce41741g.txt
_cod_data_source_block 1
_cod_original_cell_volume 810.24(8)
_cod_original_sg_symbol_H-M 'P 21/c'
_cod_database_code 7213848
_diffrn_reflns_av_unetl/neti 0.0568

loop_
_symmetry_equiv_pos_as_xyz
'x, y, z'
'-x, y+1/2, -z+1/2'
'-x, -y, -z'
'x, -y-1/2, z-1/2'

loop_
_atom_site_label
_atom_site_type_symbol
_atom_site_fract_x
_atom_site_fract_y
_atom_site_fract_z
_atom_site_U_iso_or_equiv
_atom_site_adp_type
_atom_site_occupancy
_atom_site_symmetry_multiplicity
_atom_site_calc_flag
_atom_site_refinement_flags
Zn1 Zn 0.33080(6) 0.27991(10) 0.89478(3) 0.0272(3) Uani 1 1 d .
P1 P 0.66266(13) 0.2061(2) 1.00075(8) 0.0258(4) Uani 1 1 d .
H1P H 0.736(5) 0.310(8) 0.969(3) 0.031 Uiso 1 1 d .
O1 O 0.5104(4) 0.2033(7) 0.9154(3) 0.0465(10) Uani 1 1 d .
O2 O 0.7216(4) -0.0625(6) 1.0359(2) 0.0369(8) Uani 1 1 d .
O3 O 0.6924(4) 0.3671(6) 1.0857(2) 0.0532(12) Uani 1 1 d .
N1 N 0.1939(4) 0.1978(7) 0.7486(3) 0.0266(9) Uani 1 1 d .
C1 C 0.2089(6) 0.3157(10) 0.6839(3) 0.0390(13) Uani 1 1 d .
H1 H 0.2717 0.4530 0.7050 0.047 Uiso 1 1 calc R
C2 C 0.1355(7) 0.2440(8) 0.5863(4) 0.0363(14) Uani 1 1 d .
H2 H 0.1500 0.3310 0.5434 0.044 Uiso 1 1 calc R
C3 C 0.0402(4) 0.0421(7) 0.5526(3) 0.0237(10) Uani 1 1 d .
C4 C 0.0229(5) -0.0763(9) 0.6204(3) 0.0314(11) Uani 1 1 d .
H4 H -0.0414 -0.2104 0.6010 0.038 Uiso 1 1 calc R
C5 C 0.1006(5) 0.0045(9) 0.7162(3) 0.0381(12) Uani 1 1 d .
H5 H 0.0880 -0.0787 0.7607 0.046 Uiso 1 1 calc R
O1W O 0.4582(6) 0.7669(6) 0.7729(4) 0.0631(14) Uani 1 1 d D
H1WA H 0.4740 0.8479 0.8188 0.095 Uiso 1 1 d RD
H1WB H 0.4631 0.9053 0.7473 0.095 Uiso 1 1 d RD

loop_
_atom_site_aniso_label
_atom_site_aniso_U_11
_atom_site_aniso_U_22
_atom_site_aniso_U_33
_atom_site_aniso_U_23
_atom_site_aniso_U_13
_atom_site_aniso_U_12
Zn1 0.0275(4) 0.0251(4) 0.0201(4) -0.00432(18) 0.0081(3) 0.0001(2)
P1 0.0268(7) 0.0237(7) 0.0244(6) 0.0004(4) 0.0130(6) -0.0005(5)
O1 0.028(2) 0.072(3) 0.0324(18) -0.0019(17) 0.0128(17) 0.0023(17)
O2 0.049(2) 0.0296(17) 0.0457(18) 0.0042(15) 0.0348(17) 0.0094(16)
O3 0.085(3) 0.0196(16) 0.0331(17) -0.0045(15) 0.0201(19) 0.0071(19)
N1 0.024(2) 0.029(2) 0.0205(18) -0.0023(15) 0.0088(16) -0.0018(16)
C1 0.041(3) 0.037(3) 0.029(2) -0.007(2) 0.013(2) -0.017(2)
C2 0.048(3) 0.038(3) 0.022(2) -0.0066(19) 0.019(2) -0.017(2)
C3 0.017(2) 0.022(2) 0.0222(19) -0.0035(17) 0.0048(16) -0.0008(18)
C4 0.030(2) 0.033(3) 0.027(2) -0.0045(19) 0.013(2) -0.014(2)
C5 0.040(3) 0.041(3) 0.022(2) -0.001(2) 0.011(2) -0.012(2)
O1W 0.085(4) 0.049(2) 0.068(3) -0.021(2) 0.051(3) -0.023(2)

loop_
_atom_type_symbol
_atom_type_description
_atom_type_scat_dispersion_real
_atom_type_scat_dispersion_imag
_atom_type_scat_source
C C 0.0033 0.0016 'International Tables Vol C Tables 4.2.6.8 and 6.1.1.4'
H H 0.0000 0.0000 'International Tables Vol C Tables 4.2.6.8 and 6.1.1.4'
N N 0.0061 0.0033 'International Tables Vol C Tables 4.2.6.8 and 6.1.1.4'
O O 0.0106 0.0060 'International Tables Vol C Tables 4.2.6.8 and 6.1.1.4'
P P 0.1023 0.0942 'International Tables Vol C Tables 4.2.6.8 and 6.1.1.4'
Zn Zn 0.2839 1.4301 'International Tables Vol C Tables 4.2.6.8 and 6.1.1.4'

loop_
_geom_angle_atom_site_label_1
_geom_angle_atom_site_label_2
_geom_angle_atom_site_label_3
_geom_angle
_geom_angle_site_symmetry_1
_geom_angle_site_symmetry_3
O3 Zn1 O1 113.90(19) 3_667 .
O3 Zn1 O2 110.26(16) 3_667 3_657
O1 Zn1 O2 115.51(15) . 3_657
O3 Zn1 N1 108.19(14) 3_667 .
O1 Zn1 N1 101.36(16) . .
O2 Zn1 N1 106.74(15) 3_657 .
O3 P1 O1 114.5(2) . .
O3 P1 O2 109.86(19) . .
O1 P1 O2 112.3(2) . .
P1 O1 Zn1 136.3(3) . .
P1 O2 Zn1 123.2(2) . 3_657
P1 O3 Zn1 135.7(2) . 3_667
C1 N1 C5 117.6(4) . .
C1 N1 Zn1 119.5(3) . .
C5 N1 Zn1 122.3(3) . .
N1 C1 C2 122.9(5) . .
C1 C2 C3 119.8(5) . .
C4 C3 C2 116.9(4) . .
C4 C3 C3 122.0(5) . 3_556
C2 C3 C3 121.1(5) . 3_556
C5 C4 C3 119.9(4) . .
N1 C5 C4 122.9(4) . .

loop_
_geom_bond_atom_site_label_1
_geom_bond_atom_site_label_2
_geom_bond_distance
_geom_bond_site_symmetry_2
Zn1 O3 1.909(3) 3_667
Zn1 O1 1.925(4) .
Zn1 O2 1.927(3) 3_657
Zn1 N1 2.047(4) .
P1 O3 1.497(4) .
P1 O1 1.500(4) .
P1 O2 1.518(3) .
O2 Zn1 1.927(3) 3_657
O3 Zn1 1.909(3) 3_667
N1 C1 1.322(6) .
N1 C5 1.340(6) .
C1 C2 1.382(7) .
C2 C3 1.385(6) .
C3 C4 1.385(6) .
C3 C3 1.499(8) 3_556
C4 C5 1.370(6) .
